data_2017236
loop_
_publ_author_name
'Munro, Orde Q.'
'Gillham, Kate'
'Akerman, Matthew P.'

_publ_section_title
;
 A novel trinuclear zinc(II) cluster with a tetrahedral ZnO~4~ core
;
_journal_coeditor_code FN3029
_journal_issue 8
_journal_name_full 'Acta Crystallographica Section C'
_journal_page_first m317
_journal_page_last m320
_journal_paper_doi 10.1107/S0108270109027735
_journal_volume 65
_journal_year 2009
_chemical_formula_iupac '[Zn3 (C11 H11 N O2)2 (C2 H3 O2)2 (C H4 O)2]'
_chemical_formula_moiety 'C28 H36 N2 O10 Zn3'
_chemical_formula_sum 'C28 H36 N2 O10 Zn3'
_chemical_formula_weight 756.70
_chemical_name_systematic
;di-\m-acetato-1:2\k^2^<i>O</i>:<i>O</i>';2:3\k^2^<i>O</i>:<i>O</i>'-
dimethanol-1\k<i>O</i>,2\k<i>O</i>-bis{\m-2-[(2<i>E</i>,3<i>Z</i>)-4-oxidopent-
3-en-2-ylideneamino]phenolato}-1:2\k^4^<i>O</i>^2^,<i>N</i>,
<i>O</i>^4^:<i>O</i>^4^;2:3\k^4^<i>O</i>^4^:<i>O</i>^2^,<i>N</i>,
<i>O</i>^4^-trizinc(II)
;
_space_group_IT_number 2
_symmetry_cell_setting triclinic
_symmetry_space_group_name_Hall '-P 1'
_symmetry_space_group_name_H-M 'P -1'
_atom_sites_solution_hydrogens geom
_atom_sites_solution_primary direct
_atom_sites_solution_secondary difmap
_audit_creation_method SHELXL97
_cell_angle_alpha 88.768(2)
_cell_angle_beta 79.582(2)
_cell_angle_gamma 76.594(2)
_cell_formula_units_Z 2
_cell_length_a 10.5348(2)
_cell_length_b 11.6175(3)
_cell_length_c 13.5918(4)
_cell_measurement_reflns_used 9497
_cell_measurement_temperature 295(2)
_cell_measurement_theta_max 26.9998
_cell_measurement_theta_min 3.7067
_cell_volume 1591.11(7)
_computing_cell_refinement 'CrysAlis RED (Oxford Diffraction, 2008)'
_computing_data_collection 'CrysAlis CCD (Oxford Diffraction, 2008)'
_computing_data_reduction 'CrysAlis RED (Oxford Diffraction, 2008)'
_computing_molecular_graphics
;
WinGX (Farrugia, 1999) and OLEX2 (Dolomanov <i>et al.</i>,
2009)
;
_computing_publication_material 'WinGX (Farrugia, 1999)'
_computing_structure_refinement 'SHELXL97 (Sheldrick, 2008)'
_computing_structure_solution 'SHELXS97 (Sheldrick, 2008)'
_diffrn_ambient_temperature 295(2)
_diffrn_detector_area_resol_mean 8.4190
_diffrn_measured_fraction_theta_full 0.986
_diffrn_measured_fraction_theta_max 0.973
_diffrn_measurement_device_type 'Oxford Diffraction Xcalibur2 CCD'
_diffrn_measurement_method \w
_diffrn_radiation_monochromator graphite
_diffrn_radiation_source 'Enhance (Mo) X-ray Source'
_diffrn_radiation_type MoK\a
_diffrn_radiation_wavelength 0.71073
_diffrn_reflns_av_R_equivalents 0.0232
_diffrn_reflns_av_sigmaI/netI 0.0310
_diffrn_reflns_limit_h_max 13
_diffrn_reflns_limit_h_min -13
_diffrn_reflns_limit_k_max 14
_diffrn_reflns_limit_k_min -14
_diffrn_reflns_limit_l_max 17
_diffrn_reflns_limit_l_min -17
_diffrn_reflns_number 17802
_diffrn_reflns_theta_full 25.00
_diffrn_reflns_theta_max 27.01
_diffrn_reflns_theta_min 3.70
_exptl_absorpt_coefficient_mu 2.299
_exptl_absorpt_correction_T_max 0.50000
_exptl_absorpt_correction_T_min 0.37161
_exptl_absorpt_correction_type multi-scan
_exptl_absorpt_process_details
;
[CrysAlis RED (Oxford Diffraction, 2008). Empirical absorption
correction using
spherical harmonics, implemented in SCALE3 ABSPACK scaling algorithm]
;
_exptl_crystal_colour colourless
_exptl_crystal_density_diffrn 1.579
_exptl_crystal_density_method 'not measured'
_exptl_crystal_description rhomb
_exptl_crystal_F_000 776
_exptl_crystal_size_max 0.50
_exptl_crystal_size_mid 0.40
_exptl_crystal_size_min 0.30
_refine_diff_density_max 0.471
_refine_diff_density_min -0.427
_refine_ls_extinction_method none
_refine_ls_goodness_of_fit_ref 1.020
_refine_ls_hydrogen_treatment mixed
_refine_ls_matrix_type full
_refine_ls_number_parameters 404
_refine_ls_number_reflns 6772
_refine_ls_number_restraints 2
_refine_ls_restrained_S_all 1.020
_refine_ls_R_factor_all 0.0642
_refine_ls_R_factor_gt 0.0361
_refine_ls_shift/su_max 0.000
_refine_ls_shift/su_mean 0.000
_refine_ls_structure_factor_coef Fsqd
_refine_ls_weighting_details 'calc w = 1/[\s^2^(Fo^2^)+(0.0462P)^2^+0.9978P] where P=(Fo^2^+2Fc^2^)/3'
_refine_ls_weighting_scheme calc
_refine_ls_wR_factor_gt 0.0841
_refine_ls_wR_factor_ref 0.0963
_reflns_number_gt 4756
_reflns_number_total 6772
_reflns_threshold_expression I>2\s(I)
_cod_data_source_file fn3029.cif
_cod_data_source_block II
_cod_database_code 2017236
_cod_database_fobs_code 2017236

loop_
_symmetry_equiv_pos_as_xyz
'x, y, z'
'-x, -y, -z'

loop_
_atom_site_aniso_label
_atom_site_aniso_U_11
_atom_site_aniso_U_22
_atom_site_aniso_U_33
_atom_site_aniso_U_12
_atom_site_aniso_U_13
_atom_site_aniso_U_23
Zn1 0.0340(2) 0.0464(2) 0.0379(2) -0.0101(2) -0.0104(2) 0.0143(2)
Zn2 0.0398(2) 0.0425(2) 0.0393(2) -0.0165(2) -0.0134(2) 0.0130(2)
Zn3 0.0421(2) 0.0467(2) 0.0457(2) -0.0158(2) -0.0132(2) 0.0212(2)
O1 0.0385(12) 0.0424(12) 0.0418(12) -0.0070(10) -0.0070(10) 0.0148(10)
O2 0.0365(13) 0.0682(15) 0.0412(12) -0.0099(11) -0.0106(10) 0.0207(11)
O3 0.0511(14) 0.0403(12) 0.0399(12) -0.0207(10) -0.0187(10) 0.0177(9)
O4 0.0461(14) 0.0689(15) 0.0420(13) -0.0285(12) -0.0156(10) 0.0194(11)
O5 0.0641(17) 0.0580(16) 0.0498(15) 0.0042(13) -0.0041(13) 0.0098(12)
O6 0.0540(17) 0.088(2) 0.0617(17) 0.0094(15) -0.0005(13) 0.0309(15)
O7 0.101(2) 0.0525(15) 0.0600(16) -0.0395(16) -0.0367(15) 0.0154(13)
O8 0.099(2) 0.0753(19) 0.0696(18) -0.0539(17) -0.0465(17) 0.0351(15)
O9 0.0388(15) 0.0861(19) 0.0529(15) -0.0204(14) -0.0104(12) -0.0086(14)
O10 0.0382(15) 0.091(2) 0.0512(15) -0.0168(14) -0.0108(11) -0.0133(14)
N1 0.0350(14) 0.0341(13) 0.0419(14) -0.0102(11) -0.0136(11) 0.0088(11)
N2 0.0353(14) 0.0404(14) 0.0454(15) -0.0139(12) -0.0138(11) 0.0133(12)
C1 0.0330(16) 0.0481(18) 0.0387(17) -0.0153(14) -0.0108(13) 0.0062(14)
C2 0.048(2) 0.066(2) 0.0421(19) -0.0169(18) -0.0122(16) 0.0137(17)
C3 0.051(2) 0.098(3) 0.0384(19) -0.022(2) -0.0046(17) 0.000(2)
C4 0.044(2) 0.072(3) 0.052(2) -0.0090(19) -0.0063(17) -0.016(2)
C5 0.043(2) 0.050(2) 0.059(2) -0.0096(16) -0.0147(16) -0.0036(17)
C6 0.0324(16) 0.0432(17) 0.0415(17) -0.0138(14) -0.0126(13) 0.0021(14)
C7 0.0420(19) 0.0474(19) 0.062(2) -0.0111(16) -0.0223(16) 0.0117(17)
C8 0.0388(17) 0.0348(16) 0.0489(18) -0.0134(14) -0.0177(14) 0.0100(14)
C9 0.047(2) 0.0442(18) 0.0485(19) -0.0127(15) -0.0244(16) 0.0209(15)
C10 0.049(2) 0.0448(18) 0.0431(18) -0.0197(16) -0.0176(15) 0.0173(15)
C11 0.062(3) 0.084(3) 0.045(2) -0.011(2) -0.0154(18) 0.021(2)
C12 0.0346(17) 0.0430(18) 0.0416(17) -0.0114(14) -0.0095(13) 0.0053(14)
C13 0.052(2) 0.051(2) 0.049(2) -0.0172(17) -0.0199(16) 0.0150(16)
C14 0.062(2) 0.073(3) 0.046(2) -0.022(2) -0.0226(18) 0.0063(19)
C15 0.057(2) 0.067(2) 0.056(2) -0.026(2) -0.0165(18) -0.0076(19)
C16 0.0439(19) 0.0454(19) 0.059(2) -0.0154(16) -0.0095(16) 0.0012(16)
C17 0.0279(15) 0.0400(17) 0.0454(18) -0.0058(13) -0.0089(13) 0.0047(14)
C18 0.054(2) 0.052(2) 0.067(2) -0.0280(18) -0.0133(18) 0.0156(18)
C19 0.0341(17) 0.0361(16) 0.052(2) -0.0081(13) -0.0067(14) 0.0087(14)
C20 0.0427(19) 0.0466(19) 0.056(2) -0.0131(16) -0.0097(16) 0.0255(16)
C21 0.0328(17) 0.055(2) 0.0465(19) -0.0041(15) -0.0078(14) 0.0189(16)
C22 0.059(2) 0.081(3) 0.049(2) -0.025(2) -0.0123(18) 0.024(2)
C23 0.049(2) 0.061(2) 0.055(2) -0.0027(19) -0.0054(18) 0.0098(19)
C24 0.122(5) 0.131(5) 0.080(4) 0.063(4) 0.022(3) 0.026(3)
C25 0.0426(19) 0.0450(19) 0.0435(19) -0.0111(15) -0.0074(15) -0.0003(15)
C26 0.094(3) 0.062(2) 0.068(3) -0.036(2) -0.031(2) 0.000(2)
C27 0.069(3) 0.077(3) 0.114(4) -0.013(2) -0.022(3) -0.028(3)
C28 0.066(3) 0.100(4) 0.080(3) -0.016(3) -0.012(2) -0.032(3)

loop_
_atom_site_type_symbol
_atom_site_label
_atom_site_fract_x
_atom_site_fract_y
_atom_site_fract_z
_atom_site_U_iso_or_equiv
_atom_site_thermal_displace_type
_atom_site_calc_flag
_atom_site_refinement_flags
_atom_site_occupancy
Zn Zn1 0.21151(3) 0.03291(3) 0.42509(3) 0.03900(10) Uani . . 1.000
Zn Zn2 0.18756(4) 0.45343(3) 0.07005(3) 0.03880(10) Uani . . 1.000
Zn Zn3 0.18967(4) 0.23591(3) 0.24102(3) 0.04360(10) Uani . . 1.000
O O1 0.3045(2) 0.11101(19) 0.30275(16) 0.0415(7) Uani . . 1.000
O O2 0.1692(2) -0.0245(2) 0.56357(16) 0.0488(8) Uani . . 1.000
O O3 0.2720(2) 0.36087(18) 0.18079(15) 0.0410(7) Uani . . 1.000
O O4 0.1953(2) 0.4970(2) -0.07159(16) 0.0491(8) Uani . . 1.000
O O5 0.0874(3) 0.1897(2) 0.47355(18) 0.0613(9) Uani . . 1.000
O O6 0.0429(3) 0.3043(3) 0.3463(2) 0.0739(10) Uani . . 1.000
O O7 0.1211(3) 0.3125(2) 0.03069(19) 0.0649(10) Uani . . 1.000
O O8 0.1137(3) 0.1730(2) 0.1403(2) 0.0722(11) Uani . . 1.000
O O9 0.0846(3) -0.0267(3) 0.3560(2) 0.0579(9) Uani . . 1.000
O O10 0.0069(3) 0.5377(3) 0.14555(19) 0.0593(10) Uani . . 1.000
N N1 0.3968(2) -0.0789(2) 0.40118(18) 0.0359(8) Uani . . 1.000
N N2 0.3098(2) 0.5598(2) 0.09533(19) 0.0389(8) Uani . . 1.000
C C1 0.4122(3) 0.0348(3) 0.2531(2) 0.0385(10) Uani . . 1.000
C C2 0.4734(4) 0.0545(3) 0.1568(2) 0.0511(11) Uani . . 1.000
C C3 0.5804(4) -0.0284(4) 0.1082(3) 0.0621(14) Uani . . 1.000
C C4 0.6266(4) -0.1336(4) 0.1527(3) 0.0568(14) Uani . . 1.000
C C5 0.5686(3) -0.1537(3) 0.2486(3) 0.0501(12) Uani . . 1.000
C C6 0.4654(3) -0.0696(3) 0.3020(2) 0.0375(10) Uani . . 1.000
C C7 0.6032(3) -0.1827(3) 0.4604(3) 0.0489(11) Uani . . 1.000
C C8 0.4553(3) -0.1299(3) 0.4741(2) 0.0389(10) Uani . . 1.000
C C9 0.3846(3) -0.1344(3) 0.5732(2) 0.0445(11) Uani . . 1.000
C C10 0.2563(3) -0.0844(3) 0.6132(2) 0.0432(11) Uani . . 1.000
C C11 0.2071(4) -0.0933(4) 0.7235(3) 0.0642(16) Uani . . 1.000
C C12 0.3210(3) 0.4322(3) 0.2339(2) 0.0391(10) Uani . . 1.000
C C13 0.3511(3) 0.4015(3) 0.3282(3) 0.0486(12) Uani . . 1.000
C C14 0.3959(4) 0.4762(4) 0.3830(3) 0.0577(14) Uani . . 1.000
C C15 0.4100(4) 0.5846(4) 0.3455(3) 0.0571(12) Uani . . 1.000
C C16 0.3819(3) 0.6166(3) 0.2511(3) 0.0486(11) Uani . . 1.000
C C17 0.3420(3) 0.5395(3) 0.1924(2) 0.0379(10) Uani . . 1.000
C C18 0.4711(4) 0.6848(3) 0.0418(3) 0.0550(12) Uani . . 1.000
C C19 0.3670(3) 0.6207(3) 0.0255(2) 0.0410(10) Uani . . 1.000
C C20 0.3375(3) 0.6275(3) -0.0737(3) 0.0482(11) Uani . . 1.000
C C21 0.2626(3) 0.5700(3) -0.1171(2) 0.0460(11) Uani . . 1.000
C C22 0.2561(4) 0.5841(4) -0.2257(3) 0.0616(14) Uani . . 1.000
C C23 0.0202(4) 0.2750(3) 0.4346(3) 0.0573(12) Uani . . 1.000
C C24 -0.1017(6) 0.3475(6) 0.4992(4) 0.132(3) Uani . . 1.000
C C25 0.0883(3) 0.2227(3) 0.0620(2) 0.0436(11) Uani . . 1.000
C C26 0.0129(5) 0.1654(4) 0.0015(3) 0.0696(16) Uani . . 1.000
C C27 0.1182(5) -0.1028(4) 0.2725(4) 0.0862(19) Uani . . 1.000
C C28 -0.0246(5) 0.6086(4) 0.2313(3) 0.0822(19) Uani . . 1.000
H H2 0.44170 0.12420 0.12510 0.0620 Uiso calc R 1.000
H H3 0.62200 -0.01320 0.04450 0.0740 Uiso calc R 1.000
H H4 0.69650 -0.19070 0.11810 0.0680 Uiso calc R 1.000
H H5 0.59940 -0.22520 0.27820 0.0600 Uiso calc R 1.000
H H7A 0.62160 -0.26380 0.43840 0.0730 Uiso calc R 1.000
H H7B 0.63250 -0.17870 0.52280 0.0730 Uiso calc R 1.000
H H7C 0.64910 -0.13900 0.41120 0.0730 Uiso calc R 1.000
H H9 0.43370 -0.17830 0.61740 0.0530 Uiso calc R 1.000
H H11A 0.18350 -0.01580 0.75420 0.0960 Uiso calc R 1.000
H H11B 0.27580 -0.14300 0.75320 0.0960 Uiso calc R 1.000
H H11C 0.13070 -0.12680 0.73340 0.0960 Uiso calc R 1.000
H H13 0.34050 0.32890 0.35430 0.0580 Uiso calc R 1.000
H H14 0.41670 0.45390 0.44530 0.0690 Uiso calc R 1.000
H H15 0.43820 0.63630 0.38320 0.0680 Uiso calc R 1.000
H H16 0.38980 0.69060 0.22690 0.0580 Uiso calc R 1.000
H H18A 0.42870 0.76000 0.07420 0.0820 Uiso calc R 1.000
H H18B 0.52320 0.69680 -0.02150 0.0820 Uiso calc R 1.000
H H18C 0.52770 0.63820 0.08310 0.0820 Uiso calc R 1.000
H H20 0.37590 0.67970 -0.11500 0.0580 Uiso calc R 1.000
H H22A 0.28390 0.50780 -0.25870 0.0930 Uiso calc R 1.000
H H22B 0.31370 0.63360 -0.25500 0.0930 Uiso calc R 1.000
H H22C 0.16670 0.61980 -0.23310 0.0930 Uiso calc R 1.000
H H24A -0.07620 0.39290 0.54720 0.1980 Uiso calc R 1.000
H H24B -0.15350 0.29590 0.53350 0.1980 Uiso calc R 1.000
H H24C -0.15350 0.39990 0.45810 0.1980 Uiso calc R 1.000
H H26A -0.04000 0.22490 -0.03370 0.1040 Uiso calc R 1.000
H H26B -0.04380 0.12480 0.04530 0.1040 Uiso calc R 1.000
H H26C 0.07420 0.10970 -0.04570 0.1040 Uiso calc R 1.000
H H27A 0.10910 -0.05740 0.21320 0.1290 Uiso calc R 1.000
H H27B 0.06020 -0.15640 0.27930 0.1290 Uiso calc R 1.000
H H27C 0.20830 -0.14710 0.26730 0.1290 Uiso calc R 1.000
H H28A -0.05960 0.56610 0.28710 0.1230 Uiso calc R 1.000
H H28B -0.08990 0.67890 0.22220 0.1230 Uiso calc R 1.000
H H28C 0.05370 0.63000 0.24410 0.1230 Uiso calc R 1.000
H H100 0.007(2) -0.009(4) 0.382(3) 0.098(18) Uiso . . 1.000
H H200 -0.061(3) 0.530(4) 0.128(3) 0.071(13) Uiso . . 1.000

loop_
_atom_type_symbol
_atom_type_description
_atom_type_scat_dispersion_real
_atom_type_scat_dispersion_imag
_atom_type_scat_source
C C 0.0033 0.0016 'International Tables Vol C Tables 4.2.6.8 and 6.1.1.4'
H H 0.0000 0.0000 'International Tables Vol C Tables 4.2.6.8 and 6.1.1.4'
N N 0.0061 0.0033 'International Tables Vol C Tables 4.2.6.8 and 6.1.1.4'
O O 0.0106 0.0060 'International Tables Vol C Tables 4.2.6.8 and 6.1.1.4'
Zn Zn 0.2839 1.4301 'International Tables Vol C Tables 4.2.6.8 and 6.1.1.4'

loop_
_geom_angle_atom_site_label_1
_geom_angle_atom_site_label_2
_geom_angle_atom_site_label_3
_geom_angle_site_symmetry_1
_geom_angle_site_symmetry_2
_geom_angle_site_symmetry_3
_geom_angle
_geom_angle_publ_flag
O1 Zn1 O2 . . . 160.21(9) yes
O1 Zn1 O5 . . . 91.74(9) yes
O1 Zn1 O9 . . . 97.88(10) yes
O1 Zn1 N1 . . . 79.38(9) yes
O2 Zn1 O5 . . . 87.33(9) yes
O2 Zn1 O9 . . . 101.87(10) yes
O2 Zn1 N1 . . . 91.97(9) yes
O5 Zn1 O9 . . . 96.62(13) yes
O5 Zn1 N1 . . . 151.03(11) yes
O9 Zn1 N1 . . . 111.82(11) yes
O3 Zn2 O4 . . . 150.52(9) yes
O3 Zn2 O7 . . . 92.03(9) yes
O3 Zn2 O10 . . . 102.11(10) yes
O3 Zn2 N2 . . . 80.33(9) yes
O4 Zn2 O7 . . . 85.31(10) yes
O4 Zn2 O10 . . . 107.35(10) yes
O4 Zn2 N2 . . . 93.50(10) yes
O7 Zn2 O10 . . . 93.45(13) yes
O7 Zn2 N2 . . . 162.31(11) yes
O10 Zn2 N2 . . . 103.71(11) yes
O1 Zn3 O3 . . . 115.38(9) yes
O1 Zn3 O6 . . . 105.92(11) yes
O1 Zn3 O8 . . . 111.55(10) yes
O3 Zn3 O6 . . . 109.10(12) yes
O3 Zn3 O8 . . . 108.13(10) yes
O6 Zn3 O8 . . . 106.37(13) yes
Zn1 O1 Zn3 . . . 115.71(11) yes
Zn1 O1 C1 . . . 111.56(18) no
Zn3 O1 C1 . . . 124.78(18) no
Zn1 O2 C10 . . . 124.74(19) no
Zn2 O3 Zn3 . . . 116.30(11) yes
Zn2 O3 C12 . . . 110.36(18) no
Zn3 O3 C12 . . . 123.17(18) no
Zn2 O4 C21 . . . 125.10(19) no
Zn1 O5 C23 . . . 136.1(2) no
Zn3 O6 C23 . . . 129.0(3) no
Zn2 O7 C25 . . . 143.6(2) no
Zn3 O8 C25 . . . 125.8(2) no
Zn1 O9 C27 . . . 126.5(3) no
Zn2 O10 C28 . . . 129.2(3) no
Zn1 O9 H100 . . . 117(3) no
C27 O9 H100 . . . 117(3) no
Zn2 O10 H200 . . . 121(3) no
C28 O10 H200 . . . 110(3) no
C6 N1 C8 . . . 123.6(2) no
Zn1 N1 C6 . . . 111.21(19) no
Zn1 N1 C8 . . . 123.3(2) no
Zn2 N2 C19 . . . 123.9(2) no
C17 N2 C19 . . . 125.4(3) no
Zn2 N2 C17 . . . 109.75(19) no
O1 C1 C2 . . . 122.9(3) no
O1 C1 C6 . . . 118.2(2) no
C2 C1 C6 . . . 119.0(3) no
C1 C2 C3 . . . 120.4(3) no
C2 C3 C4 . . . 120.8(4) no
C3 C4 C5 . . . 119.6(4) no
C4 C5 C6 . . . 121.3(3) no
N1 C6 C1 . . . 114.1(3) no
N1 C6 C5 . . . 127.1(3) no
C1 C6 C5 . . . 118.7(3) no
C7 C8 C9 . . . 114.8(3) no
N1 C8 C9 . . . 122.2(3) no
N1 C8 C7 . . . 122.9(3) no
C8 C9 C10 . . . 129.9(3) no
O2 C10 C11 . . . 115.2(3) no
C9 C10 C11 . . . 119.9(3) no
O2 C10 C9 . . . 124.9(3) no
O3 C12 C13 . . . 121.6(3) no
O3 C12 C17 . . . 118.8(2) no
C13 C12 C17 . . . 119.6(3) no
C12 C13 C14 . . . 121.2(3) no
C13 C14 C15 . . . 119.8(4) no
C14 C15 C16 . . . 120.0(4) no
C15 C16 C17 . . . 121.0(3) no
N2 C17 C12 . . . 114.3(3) no
N2 C17 C16 . . . 127.3(3) no
C12 C17 C16 . . . 118.3(3) no
C18 C19 C20 . . . 115.0(3) no
N2 C19 C18 . . . 123.2(3) no
N2 C19 C20 . . . 121.8(3) no
C19 C20 C21 . . . 130.5(3) no
O4 C21 C20 . . . 124.9(3) no
O4 C21 C22 . . . 114.4(3) no
C20 C21 C22 . . . 120.6(3) no
O5 C23 O6 . . . 125.9(4) no
O5 C23 C24 . . . 117.6(4) no
O6 C23 C24 . . . 116.5(4) no
O7 C25 C26 . . . 118.3(3) no
O8 C25 C26 . . . 116.6(3) no
O7 C25 O8 . . . 125.1(3) no
C1 C2 H2 . . . 120.00 no
C3 C2 H2 . . . 120.00 no
C2 C3 H3 . . . 120.00 no
C4 C3 H3 . . . 120.00 no
C3 C4 H4 . . . 120.00 no
C5 C4 H4 . . . 120.00 no
C4 C5 H5 . . . 119.00 no
C6 C5 H5 . . . 119.00 no
C8 C7 H7A . . . 109.00 no
C8 C7 H7B . . . 109.00 no
C8 C7 H7C . . . 109.00 no
H7A C7 H7B . . . 110.00 no
H7A C7 H7C . . . 109.00 no
H7B C7 H7C . . . 110.00 no
C8 C9 H9 . . . 115.00 no
C10 C9 H9 . . . 115.00 no
C10 C11 H11A . . . 109.00 no
C10 C11 H11B . . . 109.00 no
C10 C11 H11C . . . 109.00 no
H11A C11 H11B . . . 110.00 no
H11A C11 H11C . . . 109.00 no
H11B C11 H11C . . . 109.00 no
C12 C13 H13 . . . 119.00 no
C14 C13 H13 . . . 119.00 no
C13 C14 H14 . . . 120.00 no
C15 C14 H14 . . . 120.00 no
C14 C15 H15 . . . 120.00 no
C16 C15 H15 . . . 120.00 no
C15 C16 H16 . . . 119.00 no
C17 C16 H16 . . . 120.00 no
C19 C18 H18A . . . 110.00 no
C19 C18 H18B . . . 110.00 no
C19 C18 H18C . . . 109.00 no
H18A C18 H18B . . . 109.00 no
H18A C18 H18C . . . 110.00 no
H18B C18 H18C . . . 109.00 no
C19 C20 H20 . . . 115.00 no
C21 C20 H20 . . . 115.00 no
C21 C22 H22A . . . 109.00 no
C21 C22 H22B . . . 109.00 no
C21 C22 H22C . . . 109.00 no
H22A C22 H22B . . . 109.00 no
H22A C22 H22C . . . 110.00 no
H22B C22 H22C . . . 110.00 no
C23 C24 H24A . . . 109.00 no
C23 C24 H24B . . . 109.00 no
C23 C24 H24C . . . 109.00 no
H24A C24 H24B . . . 110.00 no
H24A C24 H24C . . . 110.00 no
H24B C24 H24C . . . 109.00 no
C25 C26 H26A . . . 109.00 no
C25 C26 H26B . . . 109.00 no
C25 C26 H26C . . . 110.00 no
H26A C26 H26B . . . 109.00 no
H26A C26 H26C . . . 109.00 no
H26B C26 H26C . . . 109.00 no
O9 C27 H27A . . . 110.00 no
O9 C27 H27B . . . 110.00 no
O9 C27 H27C . . . 110.00 no
H27A C27 H27B . . . 109.00 no
H27A C27 H27C . . . 109.00 no
H27B C27 H27C . . . 109.00 no
O10 C28 H28A . . . 110.00 no
O10 C28 H28B . . . 109.00 no
O10 C28 H28C . . . 110.00 no
H28A C28 H28B . . . 109.00 no
H28A C28 H28C . . . 109.00 no
H28B C28 H28C . . . 109.00 no

loop_
_geom_bond_atom_site_label_1
_geom_bond_atom_site_label_2
_geom_bond_site_symmetry_1
_geom_bond_site_symmetry_2
_geom_bond_distance
_geom_bond_publ_flag
Zn1 O1 . . 2.075(2) yes
Zn1 O2 . . 1.992(2) yes
Zn1 O5 . . 2.024(2) yes
Zn1 O9 . . 2.015(3) yes
Zn1 N1 . . 2.053(2) yes
Zn2 O3 . . 2.046(2) yes
Zn2 O4 . . 1.972(2) yes
Zn2 O7 . . 2.040(3) yes
Zn2 O10 . . 2.027(3) yes
Zn2 N2 . . 2.054(2) yes
Zn3 O1 . . 1.943(2) yes
Zn3 O3 . . 1.951(2) yes
Zn3 O6 . . 1.936(3) yes
Zn3 O8 . . 1.939(3) yes
O1 C1 . . 1.345(4) no
O2 C10 . . 1.300(4) no
O3 C12 . . 1.354(4) no
O4 C21 . . 1.305(4) no
O5 C23 . . 1.246(4) no
O6 C23 . . 1.237(5) no
O7 C25 . . 1.218(4) no
O8 C25 . . 1.242(4) no
O9 C27 . . 1.396(6) no
O10 C28 . . 1.386(5) no
O9 H100 . . 0.81(3) no
O10 H200 . . 0.82(3) no
N1 C6 . . 1.424(4) no
N1 C8 . . 1.319(4) no
N2 C19 . . 1.314(4) no
N2 C17 . . 1.422(4) no
C1 C6 . . 1.418(5) no
C1 C2 . . 1.390(4) no
C2 C3 . . 1.375(6) no
C3 C4 . . 1.377(6) no
C4 C5 . . 1.376(6) no
C5 C6 . . 1.384(5) no
C7 C8 . . 1.515(5) no
C8 C9 . . 1.423(4) no
C9 C10 . . 1.358(5) no
C10 C11 . . 1.505(5) no
C12 C17 . . 1.405(5) no
C12 C13 . . 1.395(5) no
C13 C14 . . 1.370(6) no
C14 C15 . . 1.378(6) no
C15 C16 . . 1.392(6) no
C16 C17 . . 1.394(5) no
C18 C19 . . 1.510(5) no
C19 C20 . . 1.434(5) no
C20 C21 . . 1.359(5) no
C21 C22 . . 1.494(5) no
C23 C24 . . 1.501(7) no
C25 C26 . . 1.502(6) no
C2 H2 . . 0.9300 no
C3 H3 . . 0.9300 no
C4 H4 . . 0.9300 no
C5 H5 . . 0.9300 no
C7 H7A . . 0.9600 no
C7 H7B . . 0.9600 no
C7 H7C . . 0.9600 no
C9 H9 . . 0.9300 no
C11 H11A . . 0.9600 no
C11 H11B . . 0.9600 no
C11 H11C . . 0.9600 no
C13 H13 . . 0.9300 no
C14 H14 . . 0.9300 no
C15 H15 . . 0.9300 no
C16 H16 . . 0.9300 no
C18 H18A . . 0.9600 no
C18 H18B . . 0.9600 no
C18 H18C . . 0.9600 no
C20 H20 . . 0.9300 no
C22 H22A . . 0.9600 no
C22 H22B . . 0.9600 no
C22 H22C . . 0.9600 no
C24 H24A . . 0.9600 no
C24 H24B . . 0.9600 no
C24 H24C . . 0.9600 no
C26 H26A . . 0.9600 no
C26 H26B . . 0.9600 no
C26 H26C . . 0.9600 no
C27 H27A . . 0.9600 no
C27 H27B . . 0.9600 no
C27 H27C . . 0.9600 no
C28 H28A . . 0.9600 no
C28 H28B . . 0.9600 no
C28 H28C . . 0.9600 no

loop_
_geom_hbond_atom_site_label_D
_geom_hbond_atom_site_label_H
_geom_hbond_atom_site_label_A
_geom_hbond_site_symmetry_A
_geom_hbond_distance_DH
_geom_hbond_distance_HA
_geom_hbond_distance_DA
_geom_hbond_angle_DHA
O9 H100 O2 2_556 0.81(2) 1.83(2) 2.633(2) 176.0(10)
O10 H200 O4 2_565 0.81(2) 1.82(2) 2.627(2) 176.0(10)

loop_
_geom_torsion_atom_site_label_1
_geom_torsion_atom_site_label_2
_geom_torsion_atom_site_label_3
_geom_torsion_atom_site_label_4
_geom_torsion_site_symmetry_1
_geom_torsion_site_symmetry_2
_geom_torsion_site_symmetry_3
_geom_torsion_site_symmetry_4
_geom_torsion
_geom_torsion_publ_flag
O5 Zn1 O1 Zn3 . . . . -37.35(13) no
O9 Zn1 O1 Zn3 . . . . 59.58(14) no
N1 Zn1 O1 Zn3 . . . . 170.42(13) no
O5 Zn1 O1 C1 . . . . 172.1(2) no
O9 Zn1 O1 C1 . . . . -91.0(2) no
N1 Zn1 O1 C1 . . . . 19.86(19) no
N1 Zn1 O5 C23 . . . . 114.8(4) no
N1 Zn1 O2 C10 . . . . 16.0(3) no
O1 Zn1 N1 C6 . . . . -20.25(19) no
O2 Zn1 N1 C6 . . . . 177.7(2) no
O5 Zn1 N1 C6 . . . . -94.3(3) no
O9 Zn1 N1 C6 . . . . 74.1(2) no
O5 Zn1 O2 C10 . . . . -135.0(3) no
O9 Zn1 O2 C10 . . . . 128.8(3) no
O2 Zn1 N1 C8 . . . . -17.5(2) no
O1 Zn1 O9 C27 . . . . 57.4(3) no
O2 Zn1 O9 C27 . . . . -121.3(3) no
O5 Zn1 O9 C27 . . . . 150.1(3) no
N1 Zn1 O9 C27 . . . . -24.3(4) no
O2 Zn1 O5 C23 . . . . -155.9(4) no
O9 Zn1 O5 C23 . . . . -54.3(4) no
O1 Zn1 N1 C8 . . . . 144.6(2) no
O5 Zn1 N1 C8 . . . . 70.6(3) no
O9 Zn1 N1 C8 . . . . -121.1(2) no
O1 Zn1 O5 C23 . . . . 43.8(4) no
N2 Zn2 O3 C12 . . . . 21.28(19) no
O4 Zn2 O7 C25 . . . . 176.7(4) no
O3 Zn2 O7 C25 . . . . 26.1(4) no
O10 Zn2 O3 C12 . . . . -80.8(2) no
O7 Zn2 O10 C28 . . . . 145.6(3) no
N2 Zn2 O10 C28 . . . . -30.0(4) no
O10 Zn2 O4 C21 . . . . 105.8(3) no
N2 Zn2 O4 C21 . . . . 0.3(3) no
O10 Zn2 O7 C25 . . . . -76.2(4) no
O4 Zn2 O3 C12 . . . . 101.2(2) no
O7 Zn2 O3 C12 . . . . -174.8(2) no
O4 Zn2 O10 C28 . . . . -128.2(3) no
O10 Zn2 N2 C19 . . . . -112.4(2) no
O3 Zn2 O4 C21 . . . . -76.2(3) no
O4 Zn2 O3 Zn3 . . . . -112.29(18) no
O7 Zn2 O3 Zn3 . . . . -28.22(13) no
O10 Zn2 O3 Zn3 . . . . 65.75(14) no
N2 Zn2 O3 Zn3 . . . . 167.83(13) no
O3 Zn2 O10 C28 . . . . 52.8(4) no
O4 Zn2 N2 C19 . . . . -3.6(2) no
O3 Zn2 N2 C17 . . . . -21.62(19) no
O4 Zn2 N2 C17 . . . . -172.59(19) no
O7 Zn2 O4 C21 . . . . -162.0(3) no
O3 Zn2 N2 C19 . . . . 147.4(3) no
O10 Zn2 N2 C17 . . . . 78.6(2) no
O8 Zn3 O6 C23 . . . . 116.5(4) no
O8 Zn3 O1 Zn1 . . . . -87.47(14) no
O6 Zn3 O1 Zn1 . . . . 27.85(15) no
O3 Zn3 O6 C23 . . . . -127.1(4) no
O3 Zn3 O1 C1 . . . . -65.2(3) no
O6 Zn3 O1 C1 . . . . 174.0(2) no
O8 Zn3 O1 C1 . . . . 58.7(3) no
O1 Zn3 O8 C25 . . . . -146.3(3) no
O3 Zn3 O8 C25 . . . . -18.4(3) no
O8 Zn3 O3 C12 . . . . 172.3(2) no
O6 Zn3 O8 C25 . . . . 98.7(3) no
O1 Zn3 O3 Zn2 . . . . 156.06(10) no
O6 Zn3 O3 Zn2 . . . . -84.89(14) no
O8 Zn3 O3 Zn2 . . . . 30.39(14) no
O1 Zn3 O3 C12 . . . . -62.1(2) no
O6 Zn3 O3 C12 . . . . 57.0(3) no
O3 Zn3 O1 Zn1 . . . . 148.63(10) no
O1 Zn3 O6 C23 . . . . -2.3(4) no
Zn1 O1 C1 C2 . . . . 164.3(3) no
Zn3 O1 C1 C2 . . . . 16.9(4) no
Zn1 O1 C1 C6 . . . . -16.1(3) no
Zn3 O1 C1 C6 . . . . -163.5(2) no
Zn1 O2 C10 C9 . . . . -12.1(5) no
Zn1 O2 C10 C11 . . . . 166.1(2) no
Zn2 O3 C12 C13 . . . . 162.6(3) no
Zn3 O3 C12 C17 . . . . -161.4(2) no
Zn3 O3 C12 C13 . . . . 18.7(4) no
Zn2 O3 C12 C17 . . . . -17.6(3) no
Zn2 O4 C21 C22 . . . . 177.7(2) no
Zn2 O4 C21 C20 . . . . -0.2(5) no
Zn1 O5 C23 C24 . . . . 153.2(4) no
Zn1 O5 C23 O6 . . . . -25.0(7) no
Zn3 O6 C23 O5 . . . . -2.9(6) no
Zn3 O6 C23 C24 . . . . 178.8(3) no
Zn2 O7 C25 C26 . . . . 164.7(3) no
Zn2 O7 C25 O8 . . . . -16.3(7) no
Zn3 O8 C25 C26 . . . . -172.0(3) no
Zn3 O8 C25 O7 . . . . 8.9(5) no
Zn1 N1 C8 C9 . . . . 14.9(4) no
C8 N1 C6 C5 . . . . 38.3(5) no
C6 N1 C8 C7 . . . . 1.0(5) no
Zn1 N1 C8 C7 . . . . -162.0(2) no
C6 N1 C8 C9 . . . . 178.0(3) no
Zn1 N1 C6 C1 . . . . 18.0(3) no
C8 N1 C6 C1 . . . . -146.8(3) no
Zn1 N1 C6 C5 . . . . -156.9(3) no
Zn2 N2 C17 C12 . . . . 18.8(3) no
C19 N2 C17 C12 . . . . -150.0(3) no
Zn2 N2 C19 C20 . . . . 6.6(4) no
C17 N2 C19 C20 . . . . 173.9(3) no
Zn2 N2 C19 C18 . . . . -171.2(2) no
C17 N2 C19 C18 . . . . -3.9(5) no
C19 N2 C17 C16 . . . . 34.8(5) no
Zn2 N2 C17 C16 . . . . -156.4(3) no
C2 C1 C6 C5 . . . . -6.2(5) no
O1 C1 C6 C5 . . . . 174.2(3) no
C2 C1 C6 N1 . . . . 178.4(3) no
C6 C1 C2 C3 . . . . 2.8(5) no
O1 C1 C6 N1 . . . . -1.2(4) no
O1 C1 C2 C3 . . . . -177.7(3) no
C1 C2 C3 C4 . . . . 1.8(6) no
C2 C3 C4 C5 . . . . -2.9(6) no
C3 C4 C5 C6 . . . . -0.8(6) no
C4 C5 C6 N1 . . . . 180.0(3) no
C4 C5 C6 C1 . . . . 5.2(5) no
C7 C8 C9 C10 . . . . 171.9(3) no
N1 C8 C9 C10 . . . . -5.3(6) no
C8 C9 C10 C11 . . . . -174.7(4) no
C8 C9 C10 O2 . . . . 3.4(6) no
C13 C12 C17 N2 . . . . 178.9(3) no
O3 C12 C17 C16 . . . . 174.7(3) no
O3 C12 C17 N2 . . . . -0.9(4) no
O3 C12 C13 C14 . . . . -177.5(3) no
C13 C12 C17 C16 . . . . -5.4(5) no
C17 C12 C13 C14 . . . . 2.6(5) no
C12 C13 C14 C15 . . . . 0.9(6) no
C13 C14 C15 C16 . . . . -1.6(6) no
C14 C15 C16 C17 . . . . -1.3(6) no
C15 C16 C17 C12 . . . . 4.8(5) no
C15 C16 C17 N2 . . . . 179.8(3) no
N2 C19 C20 C21 . . . . -6.8(6) no
C18 C19 C20 C21 . . . . 171.2(4) no
C19 C20 C21 O4 . . . . 3.2(6) no
C19 C20 C21 C22 . . . . -174.6(4) no
